data_2201631
loop_
_publ_author_name
'Graham Smith'
'Urs D. Wermuth'
'Peter C. Healy'

_publ_section_title
;
 The 1:1 proton-transfer compound of benzylamine with
 3,5-dinitrosalicylic acid
;
_journal_issue 8
_journal_name_full 'Acta Crystallographica Section E'
_journal_page_first o845
_journal_page_last o847
_journal_paper_doi 10.1107/S1600536802012163
_journal_volume 58
_journal_year 2002
_chemical_formula_moiety '(C7 H10 N)^+^, (C7 H3 N2 O7)^-^'
_chemical_formula_sum 'C14 H13 N3 O7'
_chemical_formula_weight 335.27
_chemical_melting_point 474.0(10)
_chemical_name_common 'Benzylammonium 3,5-dinitrosalicylate '
_chemical_name_systematic
;
 ?
;
_space_group_IT_number 2
_symmetry_cell_setting triclinic
_symmetry_space_group_name_Hall '-P 1'
_symmetry_space_group_name_H-M 'P -1'
_atom_sites_solution_hydrogens geom
_atom_sites_solution_primary direct
_atom_sites_solution_secondary difmap
_cell_angle_alpha 94.56(5)
_cell_angle_beta 105.61(7)
_cell_angle_gamma 117.61(6)
_cell_formula_units_Z 2
_cell_length_a 10.953(15)
_cell_length_b 11.450(8)
_cell_length_c 7.118(4)
_cell_measurement_reflns_used 25
_cell_measurement_temperature 295(2)
_cell_measurement_theta_max 17.1
_cell_measurement_theta_min 12.6
_cell_volume 739.7(14)
_computing_cell_refinement 'MSC/AFC Diffractometer Control Software'
_computing_data_collection
;
MSC/AFC Diffractometer Control Software
(Molecular Structure Corporation, 1999a)
;
_computing_data_reduction 'TEXSAN (Molecular Structure Corporation, 1999b)'
_computing_molecular_graphics 'PLATON for Windows (Spek, 1999)'
_computing_publication_material TEXSAN
_computing_structure_refinement 'SHELXL97 (Sheldrick, 1997)'
_computing_structure_solution 'SHELXS97 (Sheldrick, 1997)'
_diffrn_ambient_temperature 295(2)
_diffrn_measured_fraction_theta_full 0.999
_diffrn_measured_fraction_theta_max 0.999
_diffrn_measurement_device_type 'Rigaku AFC-7R'
_diffrn_measurement_method \w--2\q
_diffrn_radiation_monochromator graphite
_diffrn_radiation_source 'Rigaku rotating anode'
_diffrn_radiation_type MoK\a
_diffrn_radiation_wavelength 0.71069
_diffrn_reflns_av_R_equivalents 0.027
_diffrn_reflns_av_sigmaI/netI 0.070
_diffrn_reflns_limit_h_max 6
_diffrn_reflns_limit_h_min -14
_diffrn_reflns_limit_k_max 14
_diffrn_reflns_limit_k_min -13
_diffrn_reflns_limit_l_max 9
_diffrn_reflns_limit_l_min -8
_diffrn_reflns_number 3872
_diffrn_reflns_theta_full 27.5
_diffrn_reflns_theta_max 27.5
_diffrn_reflns_theta_min 3.1
_diffrn_standards_decay_% 1.2
_diffrn_standards_interval_count 150
_diffrn_standards_number 3
_exptl_absorpt_coefficient_mu 0.123
_exptl_absorpt_correction_type none
_exptl_crystal_colour yellow
_exptl_crystal_density_diffrn 1.505
_exptl_crystal_density_method 'not measured'
_exptl_crystal_description plate
_exptl_crystal_F_000 348
_exptl_crystal_size_max 0.30
_exptl_crystal_size_mid 0.25
_exptl_crystal_size_min 0.20
_refine_diff_density_max 0.23
_refine_diff_density_min -0.22
_refine_ls_goodness_of_fit_ref 0.88
_refine_ls_hydrogen_treatment mixed
_refine_ls_matrix_type full
_refine_ls_number_parameters 234
_refine_ls_number_reflns 3406
_refine_ls_number_restraints 0
_refine_ls_restrained_S_all 0.88
_refine_ls_R_factor_all 0.140
_refine_ls_R_factor_gt 0.056
_refine_ls_shift/su_max <0.001
_refine_ls_shift/su_mean 0.000
_refine_ls_structure_factor_coef Fsqd
_refine_ls_weighting_details 'calc w = 1/[\s^2^(Fo^2^)+(0.1P)^2^+1.0302P] where P = (Fo^2^+2Fc^2^)/3'
_refine_ls_weighting_scheme calc
_refine_ls_wR_factor_gt 0.170
_refine_ls_wR_factor_ref 0.217
_reflns_number_gt 1708
_reflns_number_total 3406
_reflns_threshold_expression I>2\s(I)
_cod_data_source_file tk6066.cif
_cod_data_source_block I
_cod_depositor_comments
;
The following automatic conversions were performed:

'_chemical_melting_point' value '473--475' was changed to '474.0(10)'
- the average value was taken and precision was estimated.

Automatic conversion script
Id: cif_fix_values 1646 2011-03-28 12:23:43Z adriana 

The following automatic conversions were performed:

'_chemical_melting_point' value '473--475' was changed to '474.0(10)'
- the average value was taken and precision was estimated.

Automatic conversion script
Id: cif_fix_values 1715 2011-07-08 13:25:40Z adriana 
;
_cod_database_code 2201631
_cod_database_fobs_code 2201631

loop_
_symmetry_equiv_pos_as_xyz
'x, y, z'
'-x, -y, -z'

loop_
_atom_site_aniso_label
_atom_site_aniso_U_11
_atom_site_aniso_U_22
_atom_site_aniso_U_33
_atom_site_aniso_U_12
_atom_site_aniso_U_13
_atom_site_aniso_U_23
O2 0.0516(15) 0.0362(13) 0.0712(18) 0.0158(12) 0.0050(13) 0.0245(12)
O31 0.0600(18) 0.0461(16) 0.105(2) 0.0313(14) 0.0172(16) 0.0345(16)
O32 0.0597(18) 0.0606(17) 0.076(2) 0.0340(15) 0.0007(16) 0.0247(15)
O51 0.0488(17) 0.0415(15) 0.087(2) 0.0128(13) 0.0118(16) 0.0147(14)
O52 0.0713(19) 0.0419(15) 0.091(2) 0.0328(14) 0.0212(16) 0.0268(15)
O71 0.0534(15) 0.0514(15) 0.0664(18) 0.0290(13) 0.0082(13) 0.0238(13)
O72 0.0494(17) 0.0471(17) 0.106(3) 0.0118(14) -0.0090(16) 0.0369(17)
N3 0.0494(18) 0.0460(17) 0.0540(19) 0.0296(15) 0.0164(15) 0.0238(14)
N5 0.0497(18) 0.0334(15) 0.0522(18) 0.0175(14) 0.0190(15) 0.0132(13)
C1 0.0423(18) 0.0367(17) 0.0420(18) 0.0215(15) 0.0142(15) 0.0164(14)
C2 0.0429(18) 0.0341(17) 0.0429(18) 0.0200(15) 0.0151(15) 0.0179(14)
C3 0.0426(18) 0.0405(18) 0.0398(18) 0.0261(15) 0.0130(15) 0.0176(14)
C4 0.0426(18) 0.0384(18) 0.0398(18) 0.0211(15) 0.0158(15) 0.0149(15)
C5 0.0447(18) 0.0311(16) 0.0392(18) 0.0191(15) 0.0162(15) 0.0108(13)
C6 0.051(2) 0.0382(17) 0.0416(19) 0.0274(16) 0.0188(16) 0.0183(14)
C7 0.046(2) 0.0413(19) 0.052(2) 0.0210(16) 0.0090(17) 0.0188(17)
N81 0.049(2) 0.051(2) 0.067(2) 0.0284(17) 0.0171(18) 0.0344(18)
C11 0.053(2) 0.045(2) 0.054(2) 0.0288(18) 0.0165(18) 0.0150(17)
C21 0.056(2) 0.053(2) 0.055(2) 0.020(2) 0.012(2) 0.0091(19)
C31 0.068(3) 0.097(4) 0.049(2) 0.048(3) 0.011(2) 0.023(2)
C41 0.086(3) 0.076(3) 0.067(3) 0.054(3) 0.036(3) 0.038(2)
C51 0.076(3) 0.046(2) 0.070(3) 0.022(2) 0.026(2) 0.023(2)
C61 0.049(2) 0.054(2) 0.061(3) 0.0217(19) 0.0120(19) 0.0216(19)
C71 0.075(3) 0.043(2) 0.074(3) 0.033(2) 0.021(2) 0.021(2)

loop_
_atom_site_label
_atom_site_fract_x
_atom_site_fract_y
_atom_site_fract_z
_atom_site_U_iso_or_equiv
_atom_site_thermal_displace_type
_atom_site_occupancy
_atom_site_type_symbol
O2 0.7333(3) 0.8842(2) 0.3173(4) 0.0587(9) Uani 1.000 O
O31 0.4892(3) 0.8743(3) 0.0898(5) 0.0700(10) Uani 1.000 O
O32 0.3006(3) 0.6810(3) -0.0623(5) 0.0686(11) Uani 1.000 O
O51 0.2491(3) 0.2720(3) 0.0973(5) 0.0662(10) Uani 1.000 O
O52 0.4380(3) 0.2666(3) 0.2817(5) 0.0671(10) Uani 1.000 O
O71 0.9131(3) 0.6785(3) 0.6062(4) 0.0582(9) Uani 1.000 O
O72 0.9404(3) 0.8732(3) 0.5489(5) 0.0800(13) Uani 1.000 O
N3 0.4248(3) 0.7503(3) 0.0591(5) 0.0470(10) Uani 1.000 N
N5 0.3789(3) 0.3279(3) 0.2013(5) 0.0461(10) Uani 1.000 N
C1 0.7049(4) 0.6758(3) 0.3836(5) 0.0393(10) Uani 1.000 C
C2 0.6480(4) 0.7577(3) 0.2897(5) 0.0391(10) Uani 1.000 C
C3 0.4957(4) 0.6831(3) 0.1679(5) 0.0385(10) Uani 1.000 C
C4 0.4077(4) 0.5444(3) 0.1406(5) 0.0393(10) Uani 1.000 C
C5 0.4695(4) 0.4735(3) 0.2339(5) 0.0378(10) Uani 1.000 C
C6 0.6172(4) 0.5385(3) 0.3550(5) 0.0403(11) Uani 1.000 C
C7 0.8614(4) 0.7419(4) 0.5207(6) 0.0482(11) Uani 1.000 C
N81 0.2029(4) 0.8954(4) -0.1328(6) 0.0537(12) Uani 1.000 N
C11 0.1648(4) 0.8357(4) 0.1809(6) 0.0492(12) Uani 1.000 C
C21 0.2794(5) 0.8812(4) 0.3577(6) 0.0598(12) Uani 1.000 C
C31 0.2852(5) 0.7957(5) 0.4812(6) 0.0704(18) Uani 1.000 C
C41 0.1745(6) 0.6636(5) 0.4295(7) 0.0671(17) Uani 1.000 C
C51 0.0585(5) 0.6160(4) 0.2543(7) 0.0670(16) Uani 1.000 C
C61 0.0523(4) 0.7008(4) 0.1285(6) 0.0576(14) Uani 1.000 C
C71 0.1621(5) 0.9269(4) 0.0402(7) 0.0633(16) Uani 1.000 C
H4 0.304900 0.499100 0.059100 0.0480 Uiso 1.000 H
H6 0.660400 0.488800 0.418500 0.0510 Uiso 1.000 H
H72 0.879(7) 0.895(6) 0.452(9) 0.13(2) Uiso 1.000 H
H21 0.358800 0.97540 0.39810 0.0730 Uiso 1.000 H
H31 0.369900 0.83090 0.60380 0.0850 Uiso 1.000 H
H41 0.178700 0.60550 0.52010 0.0810 Uiso 1.000 H
H51 -0.020300 0.52110 0.21750 0.0820 Uiso 1.000 H
H61 -0.028400 0.66780 0.00250 0.0710 Uiso 1.000 H
H711 0.065300 0.91600 -0.01030 0.0800 Uiso 1.000 H
H712 0.229200 1.02000 0.11080 0.0800 Uiso 1.000 H
H811 0.117(6) 0.813(5) -0.231(7) 0.078(14) Uiso 1.000 H
H812 0.238(5) 0.969(5) -0.206(6) 0.071(13) Uiso 1.000 H
H813 0.281(6) 0.884(5) -0.107(7) 0.080(15) Uiso 1.000 H

loop_
_atom_type_symbol
_atom_type_description
_atom_type_scat_dispersion_real
_atom_type_scat_dispersion_imag
_atom_type_scat_source
C C 0.0033 0.0016 'International Tables Vol C Tables 4.2.6.8 and 6.1.1.4'
H H 0.0000 0.0000 'International Tables Vol C Tables 4.2.6.8 and 6.1.1.4'
N N 0.0061 0.0033 'International Tables Vol C Tables 4.2.6.8 and 6.1.1.4'
O O 0.0106 0.0060 'International Tables Vol C Tables 4.2.6.8 and 6.1.1.4'

loop_
_geom_angle_atom_site_label_1
_geom_angle_atom_site_label_2
_geom_angle_atom_site_label_3
_geom_angle
_geom_angle_publ_flag
C7 O72 H72 104(4) no
O31 N3 O32 120.8(4) no
O32 N3 C3 118.8(3) no
O31 N3 C3 120.4(3) no
O51 N5 O52 123.3(3) no
O51 N5 C5 119.1(3) no
O52 N5 C5 117.6(4) no
C71 N81 H811 109(4) no
C71 N81 H812 116(3) no
H811 N81 H812 108(4) no
H811 N81 H813 108(5) no
H812 N81 H813 97(5) no
C71 N81 H813 118(3) no
C2 C1 C6 121.7(4) no
C6 C1 C7 118.2(4) no
C2 C1 C7 120.1(3) no
O2 C2 C3 125.6(4) no
C1 C2 C3 114.6(3) no
O2 C2 C1 119.8(4) no
C2 C3 C4 123.3(4) no
N3 C3 C4 115.8(4) no
N3 C3 C2 120.9(3) no
C3 C4 C5 118.8(4) no
N5 C5 C4 119.0(4) no
C4 C5 C6 121.5(3) no
N5 C5 C6 119.5(3) no
C1 C6 C5 120.1(4) no
O71 C7 C1 122.6(4) no
O71 C7 O72 120.9(4) no
O72 C7 C1 116.5(4) no
C3 C4 H4 120 no
C5 C4 H4 121 no
C5 C6 H6 121 no
C1 C6 H6 118 no
C21 C11 C71 121.2(4) no
C21 C11 C61 118.6(4) no
C61 C11 C71 120.2(4) no
C11 C21 C31 121.1(4) no
C21 C31 C41 120.1(5) no
C31 C41 C51 119.9(5) no
C41 C51 C61 120.4(4) no
C11 C61 C51 119.9(4) no
N81 C71 C11 111.0(4) no
C11 C21 H21 120 no
C31 C21 H21 119 no
C21 C31 H31 119 no
C41 C31 H31 121 no
C31 C41 H41 119 no
C51 C41 H41 121 no
C41 C51 H51 120 no
C61 C51 H51 120 no
C11 C61 H61 119 no
C51 C61 H61 121 no
N81 C71 H711 109 no
N81 C71 H712 109 no
C11 C71 H711 110 no
C11 C71 H712 110 no
H711 C71 H712 107 no

loop_
_geom_bond_atom_site_label_1
_geom_bond_atom_site_label_2
_geom_bond_site_symmetry_1
_geom_bond_site_symmetry_2
_geom_bond_distance
_geom_bond_publ_flag
O2 C2 . . 1.269(4) no
O31 N3 . . 1.225(5) no
O32 N3 . . 1.218(5) no
O51 N5 . . 1.222(5) no
O52 N5 . . 1.235(5) no
O71 C7 . . 1.218(6) no
O72 C7 . . 1.305(6) no
O72 H72 . . 0.96(7) no
N3 C3 . . 1.456(6) no
N5 C5 . . 1.449(5) no
N81 C71 . . 1.490(7) no
N81 H812 . . 1.00(5) no
N81 H813 . . 0.90(7) no
N81 H811 . . 0.99(5) no
C1 C7 . . 1.498(7) no
C1 C6 . . 1.371(5) no
C1 C2 . . 1.460(6) no
C2 C3 . . 1.431(6) no
C3 C4 . . 1.386(5) no
C4 C5 . . 1.383(6) no
C5 C6 . . 1.395(6) no
C4 H4 . . 0.97 no
C6 H6 . . 0.96 no
C11 C71 . . 1.508(6) no
C11 C21 . . 1.368(7) no
C11 C61 . . 1.393(6) no
C21 C31 . . 1.378(7) no
C31 C41 . . 1.366(8) no
C41 C51 . . 1.365(8) no
C51 C61 . . 1.384(6) no
C21 H21 . . 0.97 no
C31 H31 . . 0.97 no
C41 H41 . . 0.97 no
C51 H51 . . 0.98 no
C61 H61 . . 0.97 no
C71 H711 . . 0.97 no
C71 H712 . . 0.96 no

loop_
_geom_contact_atom_site_label_1
_geom_contact_atom_site_label_2
_geom_contact_distance
_geom_contact_site_symmetry_2
_geom_contact_publ_flag
O2 O31 2.673(6) . no
O2 O72 2.483(6) . no
O2 N3 2.925(6) . no
O2 O72 3.153(6) 2_776 no
O2 N81 2.823(6) 2_675 no
O31 C21 3.380(8) . no
O31 N81 3.081(7) 2_675 no
O31 O2 2.673(6) . no
O31 N81 3.239(7) . no
O31 O31 3.177(6) 2_675 no
O32 N81 3.125(7) . no
O32 C11 3.419(8) . no
O51 C7 3.247(7) 2_666 no
O51 C2 3.294(7) 2_665 no
O52 N3 3.215(7) 2_665 no
O52 C1 3.358(7) 2_666 no
O71 N81 2.912(7) 1_656 no
O72 N81 3.031(7) 1_656 no
O72 O2 3.153(6) 2_776 no
O72 O72 2.814(6) 2_776 no
O72 O2 2.483(6) . no
O2 H812 1.85(5) 2_675 no
O2 H72 1.57(8) . no
O31 H813 2.39(7) . no
O31 H813 2.71(6) 2_675 no
O31 H812 2.51(6) 2_675 no
O32 H51 2.6803 2_565 no
O32 H41 2.7841 1_554 no
O32 H813 2.47(6) . no
O32 H4 2.3328 . no
O51 H712 2.8026 1_545 no
O51 H61 2.7425 2_565 no
O51 H4 2.4368 . no
O52 H6 2.4372 . no
O52 H712 2.5795 1_545 no
O52 H31 2.7815 2_666 no
O71 H6 2.4778 . no
O71 H41 2.9003 2_666 no
O71 H811 1.96(6) 1_656 no
O71 H61 2.7455 1_656 no
O72 H812 2.86(6) 1_656 no
O72 H811 2.54(6) 1_656 no
O72 H72 2.47(7) 2_776 no
N3 O2 2.925(6) . no
N3 O52 3.215(7) 2_665 no
N5 C2 3.449(7) 2_665 no
N5 C1 3.319(7) 2_666 no
N5 C3 3.295(7) 2_665 no
N5 C6 3.379(7) 2_666 no
N81 O71 2.912(7) 1_454 no
N81 O32 3.125(7) . no
N81 O31 3.239(7) . no
N81 O72 3.031(7) 1_454 no
N81 C7 3.379(8) 1_454 no
N81 C31 3.384(8) 1_554 no
N81 O2 2.823(6) 2_675 no
N81 O31 3.081(7) 2_675 no
N3 H813 2.78(6) . no
C1 N5 3.319(7) 2_666 no
C1 O52 3.358(7) 2_666 no
C2 N5 3.449(7) 2_665 no
C2 O51 3.294(7) 2_665 no
C3 C5 3.456(7) 2_665 no
C3 N5 3.295(7) 2_665 no
C4 C6 3.483(7) 2_665 no
C4 C5 3.325(7) 2_665 no
C4 C4 3.590(8) 2_665 no
C5 C3 3.456(7) 2_665 no
C5 C6 3.305(7) 2_666 no
C5 C4 3.325(7) 2_665 no
C6 C6 3.560(8) 2_666 no
C6 N5 3.379(7) 2_666 no
C6 C5 3.305(7) 2_666 no
C6 C4 3.483(7) 2_665 no
C7 O51 3.247(7) 2_666 no
C7 N81 3.379(8) 1_656 no
C11 O32 3.419(8) . no
C21 O31 3.380(8) . no
C31 N81 3.384(8) 1_556 no
C2 H72 2.16(7) . no
C2 H812 2.96(5) 2_675 no
C7 H811 2.57(6) 1_656 no
C31 H813 3.04(5) 1_556 no
C61 H811 3.06(5) . no
H4 O32 2.3328 . no
H4 O51 2.4368 . no
H6 O52 2.4372 . no
H6 O71 2.4778 . no
H6 H41 2.4263 2_666 no
H21 H712 2.3945 . no
H31 O52 2.7815 2_666 no
H41 H6 2.4263 2_666 no
H41 O32 2.7841 1_556 no
H41 O71 2.9003 2_666 no
H51 O32 2.6803 2_565 no
H61 O71 2.7455 1_454 no
H61 H711 2.5546 . no
H61 O51 2.7425 2_565 no
H72 O2 1.57(8) . no
H72 C2 2.16(7) . no
H72 O72 2.47(7) 2_776 no
H72 H72 2.48(10) 2_776 no
H711 H61 2.5546 . no
H712 O51 2.8026 1_565 no
H712 O52 2.5795 1_565 no
H712 H21 2.3945 . no
H811 O71 1.96(6) 1_454 no
H811 O72 2.54(6) 1_454 no
H811 C7 2.57(6) 1_454 no
H811 C61 3.06(5) . no
H812 O72 2.86(6) 1_454 no
H812 O2 1.85(5) 2_675 no
H812 O31 2.51(6) 2_675 no
H812 C2 2.96(5) 2_675 no
H813 O31 2.39(7) . no
H813 O32 2.47(6) . no
H813 N3 2.78(6) . no
H813 C31 3.04(5) 1_554 no
H813 O31 2.71(6) 2_675 no

loop_
_geom_hbond_atom_site_label_D
_geom_hbond_atom_site_label_H
_geom_hbond_atom_site_label_A
_geom_hbond_site_symmetry_A
_geom_hbond_distance_DH
_geom_hbond_distance_HA
_geom_hbond_distance_DA
_geom_hbond_angle_DHA
_geom_hbond_publ_flag
O72 H72 O2 . 0.96(7) 1.57(8) 2.483(6) 158(7) yes
O72 H72 O72 2_776 0.96(7) 2.47(7) 2.814(6) 101(5) yes
N81 H811 O71 1_454 0.99(5) 1.96(6) 2.912(7) 160(6) yes
N81 H811 O72 1_454 0.99(5) 2.54(6) 3.031(7) 110(4) yes
N81 H812 O2 2_675 1.00(5) 1.85(5) 2.823(6) 164(5) yes
N81 H812 O31 2_675 1.00(5) 2.51(6) 3.081(7) 116(4) yes
N81 H813 O31 . 0.90(7) 2.39(7) 3.239(7) 158(4) yes
N81 H813 O32 . 0.90(7) 2.47(6) 3.125(7) 130(5) yes
C71 H712 O52 1_565 0.96 2.58 3.530(7) 172 yes

loop_
_geom_torsion_atom_site_label_1
_geom_torsion_atom_site_label_2
_geom_torsion_atom_site_label_3
_geom_torsion_atom_site_label_4
_geom_torsion
_geom_torsion_publ_flag
O31 N3 C3 C4 172.5(4) no
O32 N3 C3 C2 170.9(4) no
O31 N3 C3 C2 -9.2(6) no
O32 N3 C3 C4 -7.4(5) no
O51 N5 C5 C6 179.0(4) no
O51 N5 C5 C4 -2.3(6) no
O52 N5 C5 C6 -0.9(6) no
O52 N5 C5 C4 177.9(4) no
C6 C1 C7 O71 0.3(6) no
C2 C1 C6 C5 -0.1(6) no
C7 C1 C2 C3 -177.9(4) no
C2 C1 C7 O72 -0.1(6) no
C6 C1 C2 O2 -178.9(4) no
C6 C1 C2 C3 0.0(6) no
C7 C1 C2 O2 3.2(6) no
C6 C1 C7 O72 -178.1(4) no
C7 C1 C6 C5 177.9(4) no
C2 C1 C7 O71 178.3(4) no
O2 C2 C3 N3 1.0(6) no
C1 C2 C3 C4 0.3(6) no
O2 C2 C3 C4 179.1(4) no
C1 C2 C3 N3 -177.9(3) no
N3 C3 C4 C5 177.7(4) no
C2 C3 C4 C5 -0.5(6) no
C3 C4 C5 N5 -178.3(4) no
C3 C4 C5 C6 0.4(6) no
C4 C5 C6 C1 -0.1(6) no
N5 C5 C6 C1 178.6(4) no
C61 C11 C21 C31 0.7(8) no
C71 C11 C21 C31 -176.7(5) no
C21 C11 C71 N81 102.2(5) no
C61 C11 C71 N81 -75.2(6) no
C21 C11 C61 C51 -0.2(7) no
C71 C11 C61 C51 177.3(5) no
C11 C21 C31 C41 -0.9(9) no
C21 C31 C41 C51 0.5(9) no
C31 C41 C51 C61 0.0(9) no
C41 C51 C61 C11 -0.2(8) no
